data_4308739
loop_
_publ_author_name
'Ga\<sper Tav\<car'
'Boris \<Zemva'

_publ_contact_author_address
;
    Jo\<zef Stefan Institute
    Department of Inorganic Chemistry and Technology
    Jamova 39
    1000 Ljubljana
    Slovenia
;
_publ_contact_author_email gasper.tavcar@ijs.si
_publ_contact_author_fax '(386) 1 423 21 25'
_publ_contact_author_name 'Ga\<sper Tav\<car'
_publ_contact_author_phone '(386) 1 477 34 67'
_publ_section_title
;
XeF2 as a Ligand in a Coordination Compound with the BF4- Anion
;
_journal_name_full 'Inorganic Chemistry'
_journal_page_first 1525
_journal_page_last 1529
_journal_paper_doi 10.1021/ic048684p
_journal_volume 44
_journal_year 2005
_chemical_formula_sum 'B2 Cd F10 Xe'
_chemical_formula_weight 455.32
_chemical_name_systematic
; 
 ? 
;
_space_group_IT_number 14
_symmetry_cell_setting monoclinic
_symmetry_space_group_name_Hall '-P 2yab'
_symmetry_space_group_name_H-M 'P 1 21/a 1'
_atom_sites_solution_hydrogens geom
_atom_sites_solution_primary direct
_atom_sites_solution_secondary difmap
_audit_creation_method SHELXL-97
_cell_angle_alpha 90.000(5)
_cell_angle_beta 110.824(6)
_cell_angle_gamma 90.000(5)
_cell_formula_units_Z 4
_cell_length_a 8.785(11)
_cell_length_b 9.0793(18)
_cell_length_c 10.718(6)
_cell_measurement_reflns_used 61
_cell_measurement_temperature 200(2)
_cell_measurement_theta_max 29.1292
_cell_measurement_theta_min 2.0324
_cell_volume 799.0(11)
_computing_cell_refinement 'CrystalClear (Rigaku Corp., 2000)'
_computing_data_collection 'CrystalClear (Rigaku Corp., 2000)'
_computing_data_reduction 'CrystalClear (Rigaku Corp., 2000)'
_computing_structure_refinement 'SHELXL-97 (Sheldrick, 1997)'
_computing_structure_solution 'SHELXS-97 (Sheldrick, 1990)'
_diffrn_ambient_temperature 200(2)
_diffrn_detector_area_resol_mean 14.7059
_diffrn_measured_fraction_theta_full 0.96
_diffrn_measured_fraction_theta_max 0.837
_diffrn_measurement_details
;
scan:
    Number of images: 600
               Slice: -90.0000 - 90.0000
         Image width: 0.3000
            Exp time: 5.0000
       Rotation axis: Phi
               Omega: 0.0000
                 Chi: 0.0000
                 Phi: 0.0000
                 XTD: 51.2095
              2theta: 19.8601
scan:
    Number of images: 133
               Slice: 0.1000 - 40.0000
         Image width: 0.3000
            Exp time: 5.0000
       Rotation axis: Omega
               Omega: 0.0000
                 Chi: 90.0000
                 Phi: 0.0000
                 XTD: 51.2095
              2theta: 19.8601
;
_diffrn_measurement_device
;
Mercury CCD (2x2 bin mode)
;
_diffrn_measurement_device_details
;
AFC7: Eulerian 3-circle
;
_diffrn_measurement_method dtprofit.ref
_diffrn_radiation_detector CCD
_diffrn_radiation_monochromator graphite
_diffrn_radiation_source 'fine-focus sealed tube'
_diffrn_radiation_type MoK\a
_diffrn_radiation_wavelength 0.71069
_diffrn_reflns_av_R_equivalents 0.0166
_diffrn_reflns_av_sigmaI/netI 0.0269
_diffrn_reflns_limit_h_max 11
_diffrn_reflns_limit_h_min -6
_diffrn_reflns_limit_k_max 12
_diffrn_reflns_limit_k_min -12
_diffrn_reflns_limit_l_max 12
_diffrn_reflns_limit_l_min -12
_diffrn_reflns_number 3314
_diffrn_reflns_theta_full 26.69
_diffrn_reflns_theta_max 28.93
_diffrn_reflns_theta_min 2.03
_exptl_absorpt_coefficient_mu 7.033
_exptl_absorpt_correction_T_max 0.5000
_exptl_absorpt_correction_T_min 0.2688
_exptl_absorpt_correction_type multi-scan
_exptl_crystal_colour Colorless
_exptl_crystal_density_diffrn 3.785
_exptl_crystal_density_method 'not measured'
_exptl_crystal_description Chunk
_exptl_crystal_F_000 808
_exptl_crystal_size_max 0.18
_exptl_crystal_size_mid 0.14
_exptl_crystal_size_min 0.10
_refine_diff_density_max 1.212
_refine_diff_density_min -0.914
_refine_diff_density_rms 0.172
_refine_ls_extinction_coef 0.0023(3)
_refine_ls_extinction_expression Fc^*^=kFc[1+0.001xFc^2^\l^3^/sin(2\q)]^-1/4^
_refine_ls_extinction_method SHELXL
_refine_ls_goodness_of_fit_ref 1.141
_refine_ls_hydrogen_treatment mixed
_refine_ls_matrix_type full
_refine_ls_number_parameters 128
_refine_ls_number_reflns 1760
_refine_ls_number_restraints 0
_refine_ls_restrained_S_all 1.141
_refine_ls_R_factor_all 0.0279
_refine_ls_R_factor_gt 0.0238
_refine_ls_shift/su_max 0.001
_refine_ls_shift/su_mean 0.000
_refine_ls_structure_factor_coef Fsqd
_refine_ls_weighting_details 'calc w=1/[\s^2^(Fo^2^)+(0.0255P)^2^+1.0243P] where P=(Fo^2^+2Fc^2^)/3'
_refine_ls_weighting_scheme calc
_refine_ls_wR_factor_gt 0.0546
_refine_ls_wR_factor_ref 0.0587
_reflns_number_gt 1582
_reflns_number_total 1760
_reflns_threshold_expression >2sigma(I)
_cod_data_source_file ic048684psi20040920_065617_1.cif
_cod_data_source_block Cd(XeF2)(BF4)2
_cod_depositor_comments
;
The following automatic conversions were performed:
'_exptl_absorpt_correction_type' value 'Multi-scan' changed to
'multi-scan' according to
'/home/saulius/struct/CIF-dictionaries/cif_core.dic' dictionary named
'cif_core.dic' version 2.4.1 from 2010-06-29.

Automatic conversion script
Id: cif_fix_enum 1527 2010-12-29 10:47:43Z saulius 
;
_cod_original_sg_symbol_H-M 'P 21/a'
_cod_database_code 4308739

loop_
_symmetry_equiv_pos_as_xyz
'x, y, z'
'-x+1/2, y+1/2, -z'
'-x, -y, -z'
'x-1/2, -y-1/2, z'

loop_
_atom_site_label
_atom_site_type_symbol
_atom_site_fract_x
_atom_site_fract_y
_atom_site_fract_z
_atom_site_U_iso_or_equiv
_atom_site_adp_type
_atom_site_occupancy
_atom_site_symmetry_multiplicity
_atom_site_calc_flag
_atom_site_refinement_flags
_atom_site_disorder_assembly
_atom_site_disorder_group
Xe1 Xe 0.65402(3) 0.29714(3) 0.05228(3) 0.02007(11) Uani 1 1 d . . .
Cd1 Cd 0.65313(3) 0.53616(3) 0.36137(3) 0.01274(11) Uani 1 1 d . . .
F1 F 0.5824(3) 0.4679(3) 0.1463(2) 0.0202(6) Uani 1 1 d . . .
F2 F 0.7250(4) 0.1369(4) -0.0342(3) 0.0434(8) Uani 1 1 d . . .
F11 F 0.6019(3) 0.6803(3) 0.5170(3) 0.0241(6) Uani 1 1 d . . .
F12 F 0.4618(3) 0.7026(3) 0.6566(3) 0.0222(6) Uani 1 1 d . . .
F13 F 0.4052(3) 0.8551(3) 0.4752(3) 0.0214(6) Uani 1 1 d . . .
F14 F 0.6418(3) 0.8801(3) 0.6524(2) 0.0185(5) Uani 1 1 d . . .
F21 F 0.3747(3) 0.5916(3) 0.2743(3) 0.0254(6) Uani 1 1 d . . .
F22 F 0.1577(3) 0.7426(3) 0.2563(3) 0.0213(6) Uani 1 1 d . . .
F23 F 0.2468(3) 0.5766(3) 0.4260(3) 0.0246(6) Uani 1 1 d . . .
F24 F 0.1186(4) 0.4981(3) 0.2117(3) 0.0326(7) Uani 1 1 d . . .
B1 B 0.5262(5) 0.7802(5) 0.5739(5) 0.0125(9) Uani 1 1 d . . .
B2 B 0.2213(6) 0.5990(5) 0.2904(5) 0.0169(10) Uani 1 1 d . . .

loop_
_atom_site_aniso_label
_atom_site_aniso_U_11
_atom_site_aniso_U_22
_atom_site_aniso_U_33
_atom_site_aniso_U_23
_atom_site_aniso_U_13
_atom_site_aniso_U_12
Xe1 0.02490(17) 0.01846(17) 0.01745(17) -0.00070(10) 0.00826(12) 0.00469(11)
Cd1 0.01360(17) 0.01183(17) 0.01359(18) -0.00018(10) 0.00581(12) 0.00042(10)
F1 0.0281(14) 0.0184(13) 0.0142(13) -0.0009(10) 0.0077(11) 0.0060(10)
F2 0.055(2) 0.0370(19) 0.0397(19) -0.0107(15) 0.0183(16) 0.0207(16)
F11 0.0245(14) 0.0242(14) 0.0281(15) -0.0056(11) 0.0146(12) 0.0063(11)
F12 0.0281(14) 0.0199(14) 0.0213(14) 0.0018(10) 0.0124(11) -0.0073(11)
F13 0.0160(12) 0.0189(13) 0.0257(14) 0.0050(11) 0.0030(11) 0.0019(10)
F14 0.0194(12) 0.0172(12) 0.0183(13) 0.0008(10) 0.0058(10) -0.0059(10)
F21 0.0178(13) 0.0353(16) 0.0257(15) 0.0015(12) 0.0110(11) 0.0086(12)
F22 0.0263(14) 0.0175(13) 0.0186(13) 0.0008(10) 0.0061(11) 0.0081(11)
F23 0.0307(15) 0.0226(14) 0.0230(15) 0.0064(11) 0.0127(12) 0.0038(12)
F24 0.0317(16) 0.0241(14) 0.0378(18) -0.0121(13) 0.0073(14) -0.0079(13)
B1 0.010(2) 0.013(2) 0.016(2) 0.0002(17) 0.0069(17) 0.0009(16)
B2 0.017(2) 0.016(2) 0.018(2) -0.0009(18) 0.0071(19) 0.0047(18)

loop_
_atom_type_symbol
_atom_type_description
_atom_type_scat_dispersion_real
_atom_type_scat_dispersion_imag
_atom_type_scat_source
Xe Xe -0.4205 1.9578 'International Tables Vol C Tables 4.2.6.8 and 6.1.1.4'
Cd Cd -0.8075 1.2024 'International Tables Vol C Tables 4.2.6.8 and 6.1.1.4'
F F 0.0171 0.0103 'International Tables Vol C Tables 4.2.6.8 and 6.1.1.4'
B B 0.0013 0.0007 'International Tables Vol C Tables 4.2.6.8 and 6.1.1.4'

loop_
_geom_angle_atom_site_label_1
_geom_angle_atom_site_label_2
_geom_angle_atom_site_label_3
_geom_angle
_geom_angle_site_symmetry_1
_geom_angle_site_symmetry_3
_geom_angle_publ_flag
F2 Xe1 F1 179.08(13) . . ?
F1 Cd1 F11 148.24(10) . . ?
F1 Cd1 F22 77.69(9) . 4_675 ?
F11 Cd1 F22 84.26(10) . 4_675 ?
F1 Cd1 F13 121.13(10) . 4_675 ?
F11 Cd1 F13 76.88(11) . 4_675 ?
F22 Cd1 F13 73.09(9) 4_675 4_675 ?
F1 Cd1 F14 72.94(9) . 2_646 ?
F11 Cd1 F14 138.49(9) . 2_646 ?
F22 Cd1 F14 110.43(10) 4_675 2_646 ?
F13 Cd1 F14 71.34(11) 4_675 2_646 ?
F1 Cd1 F21 77.41(10) . . ?
F11 Cd1 F21 73.70(10) . . ?
F22 Cd1 F21 79.36(10) 4_675 . ?
F13 Cd1 F21 141.25(10) 4_675 . ?
F14 Cd1 F21 145.52(10) 2_646 . ?
F1 Cd1 F23 137.77(10) . 3_666 ?
F11 Cd1 F23 69.34(10) . 3_666 ?
F22 Cd1 F23 141.39(9) 4_675 3_666 ?
F13 Cd1 F23 73.79(10) 4_675 3_666 ?
F14 Cd1 F23 76.55(9) 2_646 3_666 ?
F21 Cd1 F23 117.09(9) . 3_666 ?
F1 Cd1 F12 73.16(9) . 3_666 ?
F11 Cd1 F12 113.19(10) . 3_666 ?
F22 Cd1 F12 146.76(9) 4_675 3_666 ?
F13 Cd1 F12 136.65(9) 4_675 3_666 ?
F14 Cd1 F12 75.88(11) 2_646 3_666 ?
F21 Cd1 F12 79.04(11) . 3_666 ?
F23 Cd1 F12 71.58(10) 3_666 3_666 ?
Xe1 F1 Cd1 133.28(12) . . ?
B1 F11 Cd1 160.7(3) . . ?
B1 F12 Cd1 131.7(2) . 3_666 ?
B1 F13 Cd1 159.4(2) . 4_575 ?
B1 F14 Cd1 140.0(2) . 2_656 ?
B2 F21 Cd1 149.7(3) . . ?
B2 F22 Cd1 138.5(3) . 4_575 ?
B2 F23 Cd1 158.1(3) . 3_666 ?
F13 B1 F11 110.0(4) . . ?
F13 B1 F14 109.8(4) . . ?
F11 B1 F14 109.2(3) . . ?
F13 B1 F12 111.0(3) . . ?
F11 B1 F12 108.3(4) . . ?
F14 B1 F12 108.4(4) . . ?
F24 B2 F23 112.0(4) . . ?
F24 B2 F22 110.4(4) . . ?
F23 B2 F22 107.7(4) . . ?
F24 B2 F21 110.1(4) . . ?
F23 B2 F21 108.1(4) . . ?
F22 B2 F21 108.5(4) . . ?

loop_
_geom_bond_atom_site_label_1
_geom_bond_atom_site_label_2
_geom_bond_distance
_geom_bond_site_symmetry_2
_geom_bond_publ_flag
Xe1 F2 1.943(3) . ?
Xe1 F1 2.065(2) . ?
Cd1 F1 2.250(3) . ?
Cd1 F11 2.287(3) . ?
Cd1 F22 2.310(3) 4_675 ?
Cd1 F13 2.334(3) 4_675 ?
Cd1 F14 2.337(3) 2_646 ?
Cd1 F21 2.342(4) . ?
Cd1 F23 2.364(3) 3_666 ?
Cd1 F12 2.370(3) 3_666 ?
F11 B1 1.388(5) . ?
F12 B1 1.399(5) . ?
F12 Cd1 2.370(3) 3_666 ?
F13 B1 1.383(5) . ?
F13 Cd1 2.334(3) 4_575 ?
F14 B1 1.398(5) . ?
F14 Cd1 2.337(3) 2_656 ?
F21 B2 1.420(6) . ?
F22 B2 1.414(5) . ?
F22 Cd1 2.310(3) 4_575 ?
F23 B2 1.405(6) . ?
F23 Cd1 2.364(3) 3_666 ?
F24 B2 1.350(6) . ?
